data_7715795
loop_
_publ_author_name
'Karade, Deepika V.'
'Phan, Vo Quang Huy'
'Dias, H. V. Rasika'

_publ_section_title
;
 Coinage metal-ethylene complexes of sterically demanding
 1,10-phenanthroline ligands.
;
_journal_issue 25
_journal_name_full 'Dalton transactions (Cambridge, England : 2003)'
_journal_page_first 10426
_journal_page_last 10433
_journal_paper_doi 10.1039/d4dt00822g
_journal_volume 53
_journal_year 2024
_chemical_formula_moiety 'C44 H56 Au N2, F6 Sb, C H2 Cl2'
_chemical_formula_sum 'C45 H58 Au Cl2 F6 N2 Sb'
_chemical_formula_weight 1130.55
_space_group_crystal_system orthorhombic
_space_group_IT_number 33
_space_group_name_Hall 'P 2c -2n'
_space_group_name_H-M_alt 'P n a 21'
_atom_sites_solution_hydrogens geom
_atom_sites_solution_primary dual
_audit_creation_date 2024-02-12
_audit_creation_method
;
Olex2 1.5
(compiled 2023.08.24 svn.re1ec1418 for OlexSys, GUI svn.r6817)
;
_audit_update_record
;
2024-02-22 deposited with the CCDC.	2024-04-19 downloaded from the CCDC.
;
_cell_angle_alpha 90
_cell_angle_beta 90
_cell_angle_gamma 90
_cell_formula_units_Z 8
_cell_length_a 30.8326(8)
_cell_length_b 22.8905(6)
_cell_length_c 13.0504(3)
_cell_measurement_reflns_used 9376
_cell_measurement_temperature 100.00
_cell_measurement_theta_max 36.25
_cell_measurement_theta_min 2.67
_cell_volume 9210.6(4)
_computing_cell_refinement 'SAINT V8.40B (?, 2016)'
_computing_data_collection 'APEX3 Ver. 2016.5-0 (Bruker-AXS, 2016)'
_computing_data_reduction 'SAINT V8.40B (?, 2016)'
_computing_molecular_graphics 'Olex2 1.5 (Dolomanov et al., 2009)'
_computing_publication_material 'Olex2 1.5 (Dolomanov et al., 2009)'
_computing_structure_refinement 'SHELXL 2019/3 (Sheldrick, 2015)'
_computing_structure_solution 'SHELXT 2018/2 (Sheldrick, 2018)'
_diffrn_ambient_temperature 100.00
_diffrn_detector 'charge-coupled device (CCD) area detector'
_diffrn_detector_area_resol_mean 7.9
_diffrn_detector_type 'PHOTON II 7 CPAD'
_diffrn_measured_fraction_theta_full 0.998
_diffrn_measured_fraction_theta_max 0.999
_diffrn_measurement_device 'three-circle diffractometer'
_diffrn_measurement_device_type 'Bruker D8 Quest with PHOTON II'
_diffrn_measurement_method '\f and \w scans'
_diffrn_radiation_collimation '0.6 mm double-pinhole'
_diffrn_radiation_detector 'PHOTON II 7 CPAD'
_diffrn_radiation_monochromator 'curved graphite'
_diffrn_radiation_probe x-ray
_diffrn_radiation_type 'Mo K\a'
_diffrn_radiation_wavelength 0.71073
_diffrn_radiation_xray_symbol K-L~3~
_diffrn_reflns_av_R_equivalents 0.0289
_diffrn_reflns_av_unetI/netI 0.0234
_diffrn_reflns_Laue_measured_fraction_full 0.998
_diffrn_reflns_Laue_measured_fraction_max 0.999
_diffrn_reflns_limit_h_max 45
_diffrn_reflns_limit_h_min -44
_diffrn_reflns_limit_k_max 33
_diffrn_reflns_limit_k_min -33
_diffrn_reflns_limit_l_max 19
_diffrn_reflns_limit_l_min -19
_diffrn_reflns_number 165465
_diffrn_reflns_point_group_measured_fraction_full 0.994
_diffrn_reflns_point_group_measured_fraction_max 0.996
_diffrn_reflns_theta_full 25.242
_diffrn_reflns_theta_max 31.505
_diffrn_reflns_theta_min 2.664
_diffrn_source 'fine-focus sealed X-ray tube'
_diffrn_source_current 30.0
_diffrn_source_power 1.5
_diffrn_source_type 'KFF MO-2KC-90'
_diffrn_source_voltage 50.0
_diffrn_standards_number 0
_exptl_absorpt_coefficient_mu 3.941
_exptl_absorpt_correction_T_max 0.7471
_exptl_absorpt_correction_T_min 0.6614
_exptl_absorpt_correction_type multi-scan
_exptl_absorpt_process_details
;
SADABS-2016/2 (Bruker,2016/2) was used for absorption correction.
wR2(int) was 0.0653 before and 0.0516 after correction.
The Ratio of minimum to maximum transmission is 0.8853.
The \l/2 correction factor is Not present.
;
_exptl_crystal_colour colourless
_exptl_crystal_colour_primary colourless
_exptl_crystal_density_diffrn 1.631
_exptl_crystal_density_method 'not measured'
_exptl_crystal_description rods
_exptl_crystal_F_000 4480
_exptl_crystal_size_max 0.11
_exptl_crystal_size_mid 0.1
_exptl_crystal_size_min 0.08
_refine_diff_density_max 1.162
_refine_diff_density_min -0.985
_refine_diff_density_rms 0.079
_refine_ls_abs_structure_details
;
 Refined as an inversion twin.
;
_refine_ls_abs_structure_Flack 0.489(2)
_refine_ls_extinction_method none
_refine_ls_goodness_of_fit_ref 1.045
_refine_ls_hydrogen_treatment constr
_refine_ls_matrix_type full
_refine_ls_number_parameters 1052
_refine_ls_number_reflns 30564
_refine_ls_number_restraints 1
_refine_ls_restrained_S_all 1.045
_refine_ls_R_factor_all 0.0237
_refine_ls_R_factor_gt 0.0216
_refine_ls_shift/su_max 0.002
_refine_ls_shift/su_mean 0.000
_refine_ls_structure_factor_coef Fsqd
_refine_ls_weighting_details 'w=1/[\s^2^(Fo^2^)+(0.0145P)^2^+8.4738P] where P=(Fo^2^+2Fc^2^)/3'
_refine_ls_weighting_scheme calc
_refine_ls_wR_factor_gt 0.0439
_refine_ls_wR_factor_ref 0.0444
_reflns_Friedel_coverage 0.919
_reflns_Friedel_fraction_full 0.990
_reflns_Friedel_fraction_max 0.992
_reflns_number_gt 29281
_reflns_number_total 30564
_reflns_threshold_expression 'I > 2\s(I)'
_cod_data_source_file d4dt00822g2.cif
_cod_data_source_block hrd64_0m_a
_cod_depositor_comments
;
The following automatic conversions were performed:

data item '_diffrn_radiation_probe' value 'X-ray' was changed to
'x-ray' in accordance with the
/home/data/users/saulius/crontab/automatic-downloads/rss-feeds/RSC/lib/dictionaries/cif_core.dic
dictionary named 'cif_core.dic' version 2.4.2 last updated on
2011-04-26.

Automatic conversion script
Id: cif_fix_values 8170 2020-07-09 18:12:32Z antanas 

 Adding full bibliography for 7715792--7715795.cif.
;
_cod_database_code 7715795
_shelx_shelxl_version_number 2019/3
_shelx_space_group_comment
;
The symmetry employed for this shelxl refinement is uniquely defined
by the following loop, which should always be used as a source of
symmetry information in preference to the above space-group names.
They are only intended as comments.
;
_shelx_estimated_absorpt_t_max 0.743
_shelx_estimated_absorpt_t_min 0.671
_olex2_refinement_description
;
1. Twinned data refinement
 Scales: 0.511(2)
 0.489(2)
2. Fixed Uiso
 At 1.2 times of:
  All C(H) groups, All C(H,H) groups
 At 1.5 times of:
  All C(H,H,H) groups
3.a Ternary CH refined with riding coordinates:
 C19(H19), C22(H22), C25(H25), C34(H34), C37(H37), C40(H40), C63(H63),
 C66(H66), C69(H69), C78(H78), C81(H81), C84(H84)
3.b Secondary CH2 refined with riding coordinates:
 C43(H43A,H43B), C44(H44A,H44B), C87(H87A,H87B), C88(H88A,H88B), C89(H89A,
 H89B), C90(H90A,H90B)
3.c Aromatic/amide H refined with riding coordinates:
 C2(H2), C3(H3), C5(H5), C6(H6), C8(H8), C9(H9), C15(H15), C17(H17), C30(H30),
 C32(H32), C46(H46), C47(H47), C49(H49), C50(H50), C52(H52), C53(H53), C59(H59),
  C61(H61), C74(H74), C76(H76)
3.d Idealised Me refined as rotating group:
 C20(H20A,H20B,H20C), C21(H21A,H21B,H21C), C23(H23A,H23B,H23C), C24(H24A,H24B,
 H24C), C26(H26A,H26B,H26C), C27(H27A,H27B,H27C), C35(H35A,H35B,H35C), C36(H36A,
 H36B,H36C), C38(H38A,H38B,H38C), C39(H39A,H39B,H39C), C41(H41A,H41B,H41C),
 C42(H42A,H42B,H42C), C64(H64A,H64B,H64C), C65(H65A,H65B,H65C), C67(H67A,H67B,
 H67C), C68(H68A,H68B,H68C), C70(H70A,H70B,H70C), C71(H71A,H71B,H71C), C79(H79A,
 H79B,H79C), C80(H80A,H80B,H80C), C82(H82A,H82B,H82C), C83(H83A,H83B,H83C),
 C85(H85A,H85B,H85C), C86(H86A,H86B,H86C)
;
_olex2_submission_special_instructions 'No special instructions were received'

loop_
_space_group_symop_operation_xyz
'x, y, z'
'-x, -y, z+1/2'
'x+1/2, -y+1/2, z'
'-x+1/2, y+1/2, z+1/2'

loop_
_atom_site_label
_atom_site_type_symbol
_atom_site_fract_x
_atom_site_fract_y
_atom_site_fract_z
_atom_site_U_iso_or_equiv
_atom_site_adp_type
_atom_site_occupancy
_atom_site_site_symmetry_order
_atom_site_calc_flag
_atom_site_refinement_flags_posn
_atom_site_refinement_flags_adp
_atom_site_refinement_flags_occupancy
_atom_site_disorder_assembly
_atom_site_disorder_group
Au1 Au 0.36127(2) 0.06834(2) 0.34753(2) 0.01347(2) Uani 1 1 d . . . . .
N1 N 0.40201(9) 0.00236(11) 0.2702(2) 0.0108(5) Uani 1 1 d . . . . .
N2 N 0.33229(9) -0.01657(12) 0.3912(2) 0.0110(5) Uani 1 1 d . . . . .
C1 C 0.43690(10) 0.01319(13) 0.2134(2) 0.0121(6) Uani 1 1 d . . . . .
C2 C 0.46195(12) -0.03265(15) 0.1721(3) 0.0178(7) Uani 1 1 d . . . . .
H2 H 0.487610 -0.024166 0.134657 0.021 Uiso 1 1 calc R U . . .
C3 C 0.44917(12) -0.08978(15) 0.1862(3) 0.0178(7) Uani 1 1 d . . . . .
H3 H 0.465624 -0.120761 0.157264 0.021 Uiso 1 1 calc R U . . .
C4 C 0.41165(11) -0.10195(14) 0.2435(3) 0.0147(6) Uani 1 1 d . . . . .
C5 C 0.39502(12) -0.15992(14) 0.2593(3) 0.0175(6) Uani 1 1 d . . . . .
H5 H 0.409526 -0.192340 0.229491 0.021 Uiso 1 1 calc R U . . .
C6 C 0.35906(12) -0.16881(14) 0.3160(3) 0.0182(7) Uani 1 1 d . . . . .
H6 H 0.348676 -0.207498 0.325597 0.022 Uiso 1 1 calc R U . . .
C7 C 0.33615(10) -0.12100(13) 0.3622(2) 0.0133(6) Uani 1 1 d . . . . .
C8 C 0.29858(12) -0.12771(15) 0.4218(3) 0.0184(7) Uani 1 1 d . . . . .
H8 H 0.286405 -0.165391 0.431984 0.022 Uiso 1 1 calc R U . . .
C9 C 0.27952(11) -0.07945(14) 0.4652(3) 0.0161(6) Uani 1 1 d . . . . .
H9 H 0.254108 -0.083866 0.505678 0.019 Uiso 1 1 calc R U . . .
C10 C 0.29734(10) -0.02364(13) 0.4503(2) 0.0130(6) Uani 1 1 d . . . . .
C11 C 0.38941(10) -0.05398(13) 0.2860(2) 0.0120(6) Uani 1 1 d . . . . .
C12 C 0.35172(9) -0.06387(13) 0.3479(3) 0.0125(5) Uani 1 1 d . . . . .
C13 C 0.44764(11) 0.07557(13) 0.1921(3) 0.0131(6) Uani 1 1 d . . . . .
C14 C 0.47495(12) 0.10722(14) 0.2570(3) 0.0152(6) Uani 1 1 d . . . . .
C15 C 0.48174(11) 0.16666(14) 0.2374(3) 0.0160(6) Uani 1 1 d . . . . .
H15 H 0.500536 0.188312 0.280847 0.019 Uiso 1 1 calc R U . . .
C16 C 0.46145(11) 0.19478(14) 0.1555(3) 0.0150(6) Uani 1 1 d . . . . .
C17 C 0.43541(11) 0.16181(14) 0.0905(3) 0.0146(6) Uani 1 1 d . . . . .
H17 H 0.421917 0.180394 0.033779 0.018 Uiso 1 1 calc R U . . .
C18 C 0.42852(11) 0.10229(14) 0.1062(3) 0.0140(6) Uani 1 1 d . . . . .
C19 C 0.49627(13) 0.07846(14) 0.3494(3) 0.0229(7) Uani 1 1 d . . . . .
H19 H 0.486557 0.036788 0.351241 0.028 Uiso 1 1 calc R U . . .
C20 C 0.54558(14) 0.07854(17) 0.3407(4) 0.0330(10) Uani 1 1 d . . . . .
H20A H 0.554324 0.055854 0.280499 0.049 Uiso 1 1 calc R U . . .
H20B H 0.558166 0.061020 0.402454 0.049 Uiso 1 1 calc R U . . .
H20C H 0.555938 0.118817 0.333663 0.049 Uiso 1 1 calc R U . . .
C21 C 0.48075(15) 0.10763(19) 0.4486(3) 0.0300(9) Uani 1 1 d . . . . .
H21A H 0.489407 0.148825 0.448527 0.045 Uiso 1 1 calc R U . . .
H21B H 0.493824 0.087843 0.507581 0.045 Uiso 1 1 calc R U . . .
H21C H 0.449085 0.104880 0.453067 0.045 Uiso 1 1 calc R U . . .
C22 C 0.46708(12) 0.25963(14) 0.1380(3) 0.0200(7) Uani 1 1 d . . . . .
H22 H 0.451483 0.269639 0.073205 0.024 Uiso 1 1 calc R U . . .
C23 C 0.51448(15) 0.27593(18) 0.1230(4) 0.0366(11) Uani 1 1 d . . . . .
H23A H 0.530711 0.267238 0.185785 0.055 Uiso 1 1 calc R U . . .
H23B H 0.516711 0.317727 0.107677 0.055 Uiso 1 1 calc R U . . .
H23C H 0.526556 0.253325 0.066013 0.055 Uiso 1 1 calc R U . . .
C24 C 0.44654(19) 0.29491(18) 0.2231(4) 0.0420(12) Uani 1 1 d . . . . .
H24A H 0.415620 0.285341 0.227670 0.063 Uiso 1 1 calc R U . . .
H24B H 0.449914 0.336657 0.208403 0.063 Uiso 1 1 calc R U . . .
H24C H 0.460758 0.285624 0.288205 0.063 Uiso 1 1 calc R U . . .
C25 C 0.39991(12) 0.06814(15) 0.0322(3) 0.0191(7) Uani 1 1 d . . . . .
H25 H 0.405557 0.025636 0.043851 0.023 Uiso 1 1 calc R U . . .
C26 C 0.35180(13) 0.07940(18) 0.0550(5) 0.0297(8) Uani 1 1 d . . . . .
H26A H 0.344718 0.064589 0.123414 0.045 Uiso 1 1 calc R U . . .
H26B H 0.333918 0.059324 0.003827 0.045 Uiso 1 1 calc R U . . .
H26C H 0.346023 0.121469 0.052180 0.045 Uiso 1 1 calc R U . . .
C27 C 0.41050(17) 0.0815(2) -0.0799(3) 0.0346(10) Uani 1 1 d . . . . .
H27A H 0.401335 0.121431 -0.096216 0.052 Uiso 1 1 calc R U . . .
H27B H 0.395134 0.053887 -0.124272 0.052 Uiso 1 1 calc R U . . .
H27C H 0.441819 0.077785 -0.090881 0.052 Uiso 1 1 calc R U . . .
C28 C 0.27996(10) 0.02864(14) 0.5044(3) 0.0133(6) Uani 1 1 d . . . . .
C29 C 0.30056(11) 0.04629(14) 0.5952(3) 0.0145(6) Uani 1 1 d . . . . .
C30 C 0.28384(11) 0.09429(15) 0.6478(3) 0.0175(6) Uani 1 1 d . . . . .
H30 H 0.297496 0.106339 0.709566 0.021 Uiso 1 1 calc R U . . .
C31 C 0.24813(12) 0.12488(15) 0.6133(3) 0.0187(7) Uani 1 1 d . . . . .
C32 C 0.22859(11) 0.10697(16) 0.5214(3) 0.0190(7) Uani 1 1 d . . . . .
H32 H 0.204587 0.128460 0.495610 0.023 Uiso 1 1 calc R U . . .
C33 C 0.24335(11) 0.05861(15) 0.4668(3) 0.0175(6) Uani 1 1 d . . . . .
C34 C 0.33955(11) 0.01411(16) 0.6388(3) 0.0176(6) Uani 1 1 d . . . . .
H34 H 0.346845 -0.018575 0.590979 0.021 Uiso 1 1 calc R U . . .
C35 C 0.37931(12) 0.05436(19) 0.6458(3) 0.0251(8) Uani 1 1 d . . . . .
H35A H 0.386743 0.068700 0.577283 0.038 Uiso 1 1 calc R U . . .
H35B H 0.403885 0.032501 0.674060 0.038 Uiso 1 1 calc R U . . .
H35C H 0.372653 0.087540 0.690584 0.038 Uiso 1 1 calc R U . . .
C36 C 0.32909(12) -0.01265(18) 0.7440(3) 0.0227(8) Uani 1 1 d . . . . .
H36A H 0.322909 0.018654 0.793079 0.034 Uiso 1 1 calc R U . . .
H36B H 0.353984 -0.035481 0.767959 0.034 Uiso 1 1 calc R U . . .
H36C H 0.303701 -0.038176 0.737925 0.034 Uiso 1 1 calc R U . . .
C37 C 0.23016(13) 0.17537(17) 0.6763(3) 0.0261(8) Uani 1 1 d . . . . .
H37 H 0.247007 0.176730 0.741763 0.031 Uiso 1 1 calc R U . . .
C38 C 0.23735(18) 0.23355(18) 0.6218(4) 0.0386(11) Uani 1 1 d . . . . .
H38A H 0.268242 0.238211 0.606184 0.058 Uiso 1 1 calc R U . . .
H38B H 0.227809 0.265579 0.666249 0.058 Uiso 1 1 calc R U . . .
H38C H 0.220608 0.234211 0.557986 0.058 Uiso 1 1 calc R U . . .
C39 C 0.18273(16) 0.1650(2) 0.7047(4) 0.0361(10) Uani 1 1 d . . . . .
H39A H 0.165029 0.164703 0.642309 0.054 Uiso 1 1 calc R U . . .
H39B H 0.172763 0.196292 0.750168 0.054 Uiso 1 1 calc R U . . .
H39C H 0.179971 0.127313 0.739727 0.054 Uiso 1 1 calc R U . . .
C40 C 0.22067(12) 0.03790(17) 0.3697(3) 0.0212(7) Uani 1 1 d . . . . .
H40 H 0.223318 -0.005623 0.367370 0.025 Uiso 1 1 calc R U . . .
C41 C 0.24199(14) 0.06197(19) 0.2729(3) 0.0280(9) Uani 1 1 d . . . . .
H41A H 0.238536 0.104512 0.270952 0.042 Uiso 1 1 calc R U . . .
H41B H 0.228180 0.044669 0.212462 0.042 Uiso 1 1 calc R U . . .
H41C H 0.272930 0.052167 0.273180 0.042 Uiso 1 1 calc R U . . .
C42 C 0.17205(13) 0.0527(2) 0.3690(3) 0.0302(9) Uani 1 1 d . . . . .
H42A H 0.158706 0.038905 0.432733 0.045 Uiso 1 1 calc R U . . .
H42B H 0.158133 0.033482 0.310483 0.045 Uiso 1 1 calc R U . . .
H42C H 0.168307 0.095067 0.363315 0.045 Uiso 1 1 calc R U . . .
C43 C 0.36922(14) 0.15939(15) 0.3291(4) 0.0281(9) Uani 1 1 d . . . . .
H43A H 0.396231 0.176585 0.356918 0.034 Uiso 1 1 calc R U . . .
H43B H 0.360388 0.176046 0.262300 0.034 Uiso 1 1 calc R U . . .
C44 C 0.33589(14) 0.14803(15) 0.3998(3) 0.0251(8) Uani 1 1 d . . . . .
H44A H 0.306041 0.157720 0.377602 0.030 Uiso 1 1 calc R U . . .
H44B H 0.341856 0.158259 0.472146 0.030 Uiso 1 1 calc R U . . .
Au2 Au 0.35704(2) 0.41845(2) 0.55663(2) 0.01330(2) Uani 1 1 d . . . . .
N3 N 0.32527(9) 0.50046(12) 0.5093(2) 0.0121(5) Uani 1 1 d . . . . .
N4 N 0.39523(9) 0.48847(12) 0.6315(2) 0.0127(5) Uani 1 1 d . . . . .
C45 C 0.29087(10) 0.50403(13) 0.4482(3) 0.0138(6) Uani 1 1 d . . . . .
C46 C 0.27129(11) 0.55827(15) 0.4281(3) 0.0183(7) Uani 1 1 d . . . . .
H46 H 0.246752 0.560273 0.384255 0.022 Uiso 1 1 calc R U . . .
C47 C 0.28746(12) 0.60845(14) 0.4716(3) 0.0190(7) Uani 1 1 d . . . . .
H47 H 0.274142 0.645075 0.458086 0.023 Uiso 1 1 calc R U . . .
C48 C 0.32399(11) 0.60509(14) 0.5364(3) 0.0157(6) Uani 1 1 d . . . . .
C49 C 0.34253(12) 0.65455(15) 0.5870(3) 0.0198(7) Uani 1 1 d . . . . .
H49 H 0.330001 0.692038 0.577051 0.024 Uiso 1 1 calc R U . . .
C50 C 0.37751(12) 0.64905(14) 0.6485(3) 0.0197(7) Uani 1 1 d . . . . .
H50 H 0.388982 0.682517 0.681991 0.024 Uiso 1 1 calc R U . . .
C51 C 0.39748(11) 0.59314(14) 0.6639(3) 0.0161(6) Uani 1 1 d . . . . .
C52 C 0.43422(12) 0.58434(15) 0.7261(3) 0.0195(7) Uani 1 1 d . . . . .
H52 H 0.447433 0.616410 0.760167 0.023 Uiso 1 1 calc R U . . .
C53 C 0.45084(12) 0.52883(15) 0.7372(3) 0.0196(7) Uani 1 1 d . . . . .
H53 H 0.476262 0.522832 0.776946 0.024 Uiso 1 1 calc R U . . .
C54 C 0.43032(11) 0.48084(14) 0.6897(3) 0.0147(6) Uani 1 1 d . . . . .
C55 C 0.34211(9) 0.54955(12) 0.5528(3) 0.0122(5) Uani 1 1 d . . . . .
C56 C 0.37942(11) 0.54348(13) 0.6168(2) 0.0127(6) Uani 1 1 d . . . . .
C57 C 0.27479(11) 0.44974(14) 0.3991(3) 0.0148(6) Uani 1 1 d . . . . .
C58 C 0.23947(12) 0.41885(14) 0.4406(3) 0.0163(7) Uani 1 1 d . . . . .
C59 C 0.22573(12) 0.36777(15) 0.3910(3) 0.0212(7) Uani 1 1 d . . . . .
H59 H 0.202503 0.345824 0.419430 0.025 Uiso 1 1 calc R U . . .
C60 C 0.24540(13) 0.34844(16) 0.3009(3) 0.0241(8) Uani 1 1 d . . . . .
C61 C 0.27963(12) 0.37991(16) 0.2613(3) 0.0223(7) Uani 1 1 d . . . . .
H61 H 0.293035 0.366805 0.199965 0.027 Uiso 1 1 calc R U . . .
C62 C 0.29521(11) 0.43039(15) 0.3086(3) 0.0170(6) Uani 1 1 d . . . . .
C63 C 0.21731(12) 0.44013(16) 0.5384(3) 0.0209(7) Uani 1 1 d . . . . .
H63 H 0.220914 0.483517 0.541333 0.025 Uiso 1 1 calc R U . . .
C64 C 0.23847(15) 0.41481(18) 0.6342(3) 0.0272(9) Uani 1 1 d . . . . .
H64A H 0.268957 0.426831 0.636951 0.041 Uiso 1 1 calc R U . . .
H64B H 0.236744 0.372081 0.632149 0.041 Uiso 1 1 calc R U . . .
H64C H 0.223314 0.429257 0.695184 0.041 Uiso 1 1 calc R U . . .
C65 C 0.16843(13) 0.4273(2) 0.5382(4) 0.0324(10) Uani 1 1 d . . . . .
H65A H 0.163695 0.385290 0.547078 0.049 Uiso 1 1 calc R U . . .
H65B H 0.155860 0.439939 0.472873 0.049 Uiso 1 1 calc R U . . .
H65C H 0.154520 0.448562 0.594523 0.049 Uiso 1 1 calc R U . . .
C66 C 0.22780(14) 0.29599(17) 0.2424(4) 0.0291(9) Uani 1 1 d . . . . .
H66 H 0.248335 0.288815 0.184411 0.035 Uiso 1 1 calc R U . . .
C67 C 0.18473(15) 0.31160(18) 0.1946(3) 0.0308(9) Uani 1 1 d . . . . .
H67A H 0.187921 0.347286 0.153834 0.046 Uiso 1 1 calc R U . . .
H67B H 0.163232 0.318072 0.248751 0.046 Uiso 1 1 calc R U . . .
H67C H 0.175094 0.279572 0.150304 0.046 Uiso 1 1 calc R U . . .
C68 C 0.2270(2) 0.24133(19) 0.3044(5) 0.0495(15) Uani 1 1 d . . . . .
H68A H 0.207465 0.246451 0.362945 0.074 Uiso 1 1 calc R U . . .
H68B H 0.256297 0.232669 0.329139 0.074 Uiso 1 1 calc R U . . .
H68C H 0.216665 0.208915 0.261800 0.074 Uiso 1 1 calc R U . . .
C69 C 0.33285(12) 0.46303(17) 0.2605(3) 0.0218(7) Uani 1 1 d . . . . .
H69 H 0.339380 0.497582 0.304770 0.026 Uiso 1 1 calc R U . . .
C70 C 0.32166(14) 0.4856(2) 0.1541(3) 0.0313(9) Uani 1 1 d . . . . .
H70A H 0.295267 0.509344 0.157672 0.047 Uiso 1 1 calc R U . . .
H70B H 0.316846 0.452440 0.107910 0.047 Uiso 1 1 calc R U . . .
H70C H 0.345645 0.509447 0.128153 0.047 Uiso 1 1 calc R U . . .
C71 C 0.37385(14) 0.4248(2) 0.2564(4) 0.0366(11) Uani 1 1 d . . . . .
H71A H 0.368623 0.391108 0.211689 0.055 Uiso 1 1 calc R U . . .
H71B H 0.380970 0.411126 0.325503 0.055 Uiso 1 1 calc R U . . .
H71C H 0.398077 0.447797 0.229240 0.055 Uiso 1 1 calc R U . . .
C72 C 0.44614(11) 0.41970(14) 0.7038(3) 0.0137(6) Uani 1 1 d . . . . .
C73 C 0.43433(12) 0.38853(15) 0.7915(3) 0.0163(6) Uani 1 1 d . . . . .
C74 C 0.44529(12) 0.32926(15) 0.7962(3) 0.0182(7) Uani 1 1 d . . . . .
H74 H 0.436791 0.307174 0.854488 0.022 Uiso 1 1 calc R U . . .
C75 C 0.46822(11) 0.30172(14) 0.7183(3) 0.0153(6) Uani 1 1 d . . . . .
C76 C 0.48119(11) 0.33471(15) 0.6344(3) 0.0170(6) Uani 1 1 d . . . . .
H76 H 0.497745 0.316611 0.581882 0.020 Uiso 1 1 calc R U . . .
C77 C 0.47061(11) 0.39355(15) 0.6253(3) 0.0160(6) Uani 1 1 d . . . . .
C78 C 0.40749(16) 0.41658(16) 0.8755(3) 0.0294(9) Uani 1 1 d . . . . .
H78 H 0.412172 0.459743 0.871447 0.035 Uiso 1 1 calc R U . . .
C79 C 0.35823(14) 0.4048(2) 0.8554(5) 0.0391(11) Uani 1 1 d . . . . .
H79A H 0.352475 0.362808 0.860536 0.059 Uiso 1 1 calc R U . . .
H79B H 0.350527 0.418568 0.786707 0.059 Uiso 1 1 calc R U . . .
H79C H 0.340840 0.425693 0.906529 0.059 Uiso 1 1 calc R U . . .
C80 C 0.4201(2) 0.3972(2) 0.9823(3) 0.0550(17) Uani 1 1 d . . . . .
H80A H 0.451093 0.404572 0.993096 0.082 Uiso 1 1 calc R U . . .
H80B H 0.414218 0.355402 0.990028 0.082 Uiso 1 1 calc R U . . .
H80C H 0.403212 0.419213 1.032855 0.082 Uiso 1 1 calc R U . . .
C81 C 0.47754(12) 0.23632(15) 0.7201(3) 0.0188(7) Uani 1 1 d . . . . .
H81 H 0.503581 0.229249 0.676103 0.023 Uiso 1 1 calc R U . . .
C82 C 0.48765(17) 0.21279(18) 0.8264(3) 0.0350(10) Uani 1 1 d . . . . .
H82A H 0.461985 0.216757 0.870155 0.053 Uiso 1 1 calc R U . . .
H82B H 0.511745 0.234970 0.856151 0.053 Uiso 1 1 calc R U . . .
H82C H 0.495732 0.171483 0.821426 0.053 Uiso 1 1 calc R U . . .
C83 C 0.43966(18) 0.20267(19) 0.6730(5) 0.0451(14) Uani 1 1 d . . . . .
H83A H 0.435366 0.215396 0.602041 0.068 Uiso 1 1 calc R U . . .
H83B H 0.413258 0.210294 0.712626 0.068 Uiso 1 1 calc R U . . .
H83C H 0.446067 0.160744 0.674216 0.068 Uiso 1 1 calc R U . . .
C84 C 0.48535(13) 0.42811(16) 0.5314(3) 0.0225(8) Uani 1 1 d . . . . .
H84 H 0.470324 0.466815 0.532691 0.027 Uiso 1 1 calc R U . . .
C85 C 0.53461(15) 0.4393(2) 0.5379(3) 0.0340(10) Uani 1 1 d . . . . .
H85A H 0.550098 0.401947 0.535926 0.051 Uiso 1 1 calc R U . . .
H85B H 0.541317 0.459618 0.602068 0.051 Uiso 1 1 calc R U . . .
H85C H 0.543696 0.463494 0.479758 0.051 Uiso 1 1 calc R U . . .
C86 C 0.47324(15) 0.3975(2) 0.4322(3) 0.0317(9) Uani 1 1 d . . . . .
H86A H 0.442407 0.387168 0.433648 0.047 Uiso 1 1 calc R U . . .
H86B H 0.490684 0.362018 0.424588 0.047 Uiso 1 1 calc R U . . .
H86C H 0.478807 0.423723 0.374229 0.047 Uiso 1 1 calc R U . . .
C87 C 0.33377(13) 0.33638(15) 0.5105(3) 0.0243(8) Uani 1 1 d . . . . .
H87A H 0.304495 0.325412 0.535079 0.029 Uiso 1 1 calc R U . . .
H87B H 0.339300 0.325138 0.438467 0.029 Uiso 1 1 calc R U . . .
C88 C 0.36787(13) 0.32827(15) 0.5792(3) 0.0263(9) Uani 1 1 d . . . . .
H88A H 0.395088 0.312066 0.550699 0.032 Uiso 1 1 calc R U . . .
H88B H 0.360257 0.312340 0.647384 0.032 Uiso 1 1 calc R U . . .
Sb1 Sb 0.58923(2) 0.25465(2) 0.46291(2) 0.02145(5) Uani 1 1 d . . . . .
F1 F 0.58257(9) 0.28794(13) 0.5933(2) 0.0388(6) Uani 1 1 d . . . . .
F2 F 0.53151(12) 0.2669(3) 0.4352(3) 0.122(3) Uani 1 1 d . . . . .
F3 F 0.5721(2) 0.18331(18) 0.5175(3) 0.106(2) Uani 1 1 d . . . . .
F4 F 0.64528(12) 0.2356(3) 0.4935(4) 0.123(3) Uani 1 1 d . . . . .
F5 F 0.6040(3) 0.32480(19) 0.4118(4) 0.165(4) Uani 1 1 d . . . . .
F6 F 0.59422(10) 0.22153(14) 0.3322(2) 0.0469(7) Uani 1 1 d . . . . .
Sb2 Sb 0.30422(2) 0.24729(2) -0.04902(3) 0.02735(5) Uani 1 1 d . . . . .
F7 F 0.30114(10) 0.32182(11) 0.0107(2) 0.0407(7) Uani 1 1 d . . . . .
F8 F 0.30112(13) 0.28084(13) -0.1785(3) 0.0602(11) Uani 1 1 d . . . . .
F9 F 0.24362(9) 0.24338(12) -0.0447(6) 0.0942(16) Uani 1 1 d . . . . .
F10 F 0.30704(14) 0.21411(13) 0.0817(3) 0.0706(13) Uani 1 1 d . . . . .
F11 F 0.36448(7) 0.25055(13) -0.0527(3) 0.0383(6) Uani 1 1 d . . . . .
F12 F 0.30525(9) 0.17250(11) -0.1081(2) 0.0381(7) Uani 1 1 d . . . . .
Cl1 Cl 0.45363(4) -0.04284(5) 0.49925(9) 0.0399(3) Uani 1 1 d . . . . .
Cl2 Cl 0.40547(4) -0.13988(6) 0.58651(10) 0.0427(3) Uani 1 1 d . . . . .
C89 C 0.45247(14) -0.1190(2) 0.5217(4) 0.0312(9) Uani 1 1 d . . . . .
H89A H 0.453978 -0.139920 0.455345 0.037 Uiso 1 1 calc R U . . .
H89B H 0.478153 -0.130324 0.562650 0.037 Uiso 1 1 calc R U . . .
Cl3 Cl 0.41637(5) -0.32308(8) 0.38526(11) 0.0575(4) Uani 1 1 d . . . . .
Cl4 Cl 0.43329(6) -0.44692(7) 0.35510(18) 0.0772(5) Uani 1 1 d . . . . .
C90 C 0.43391(19) -0.3773(2) 0.2997(4) 0.0435(12) Uani 1 1 d . . . . .
H90A H 0.414872 -0.377151 0.238572 0.052 Uiso 1 1 calc R U . . .
H90B H 0.463744 -0.368061 0.276755 0.052 Uiso 1 1 calc R U . . .

loop_
_atom_site_aniso_label
_atom_site_aniso_U_11
_atom_site_aniso_U_22
_atom_site_aniso_U_33
_atom_site_aniso_U_23
_atom_site_aniso_U_13
_atom_site_aniso_U_12
Au1 0.01661(5) 0.00884(4) 0.01494(5) 0.00035(4) 0.00227(5) -0.00004(4)
N1 0.0136(12) 0.0092(11) 0.0096(12) 0.0006(9) -0.0011(9) -0.0008(9)
N2 0.0121(13) 0.0097(12) 0.0112(12) 0.0011(10) 0.0004(9) -0.0020(9)
C1 0.0141(14) 0.0122(13) 0.0099(14) -0.0003(10) 0.0003(11) -0.0017(11)
C2 0.0202(17) 0.0127(14) 0.0204(17) -0.0009(12) 0.0068(13) -0.0001(12)
C3 0.0218(17) 0.0146(15) 0.0171(16) -0.0026(12) 0.0056(13) -0.0009(13)
C4 0.0191(15) 0.0121(13) 0.0129(14) -0.0006(11) -0.0003(12) -0.0005(11)
C5 0.0235(17) 0.0099(13) 0.0190(16) -0.0019(12) 0.0042(13) -0.0012(12)
C6 0.0244(17) 0.0104(13) 0.0197(16) -0.0011(11) 0.0013(13) -0.0039(12)
C7 0.0157(14) 0.0113(12) 0.0130(15) 0.0016(11) -0.0006(11) -0.0029(10)
C8 0.0215(17) 0.0146(14) 0.0191(16) 0.0005(12) 0.0011(13) -0.0062(13)
C9 0.0158(15) 0.0150(14) 0.0175(15) 0.0003(12) 0.0031(12) -0.0046(11)
C10 0.0152(14) 0.0126(13) 0.0112(14) -0.0010(11) -0.0036(11) -0.0005(11)
C11 0.0145(14) 0.0108(13) 0.0106(14) 0.0007(10) -0.0019(10) -0.0029(11)
C12 0.0153(12) 0.0114(12) 0.0108(12) 0.0008(11) -0.0022(14) 0.0001(10)
C13 0.0156(15) 0.0118(13) 0.0118(15) 0.0007(11) 0.0031(11) -0.0020(11)
C14 0.0201(16) 0.0118(14) 0.0137(15) 0.0013(11) -0.0024(12) -0.0009(12)
C15 0.0208(16) 0.0124(13) 0.0149(15) -0.0001(11) -0.0043(12) -0.0036(12)
C16 0.0172(15) 0.0129(14) 0.0148(15) 0.0018(12) 0.0015(12) -0.0013(11)
C17 0.0172(15) 0.0126(13) 0.0140(14) 0.0022(11) -0.0014(11) -0.0003(11)
C18 0.0143(14) 0.0133(13) 0.0144(15) 0.0007(11) -0.0007(11) -0.0017(11)
C19 0.0325(19) 0.0162(15) 0.0202(17) 0.0051(16) -0.0112(17) -0.0048(12)
C20 0.033(2) 0.0262(19) 0.040(3) 0.000(2) -0.015(2) 0.0087(15)
C21 0.039(2) 0.033(2) 0.018(2) 0.0063(16) -0.0099(16) -0.0087(18)
C22 0.0272(18) 0.0104(14) 0.0223(17) 0.0041(12) -0.0045(14) 0.0004(12)
C23 0.036(2) 0.0193(18) 0.054(3) 0.0094(19) -0.003(2) -0.0117(17)
C24 0.065(3) 0.0178(18) 0.043(3) 0.0001(18) 0.017(3) 0.009(2)
C25 0.0238(17) 0.0181(16) 0.0152(17) 0.0011(11) -0.0066(12) -0.0051(13)
C26 0.0235(17) 0.0293(17) 0.036(2) 0.003(2) -0.0110(19) -0.0059(15)
C27 0.050(3) 0.037(2) 0.0163(19) -0.0038(17) -0.0071(17) -0.020(2)
C28 0.0106(14) 0.0139(13) 0.0153(15) 0.0020(11) 0.0012(11) -0.0015(11)
C29 0.0132(14) 0.0163(15) 0.0139(14) -0.0005(11) 0.0034(11) -0.0002(12)
C30 0.0168(15) 0.0186(15) 0.0172(16) -0.0039(13) -0.0001(12) -0.0012(12)
C31 0.0194(16) 0.0160(15) 0.0206(17) -0.0011(12) 0.0031(13) -0.0006(13)
C32 0.0157(16) 0.0186(16) 0.0226(17) 0.0025(13) 0.0006(12) 0.0028(13)
C33 0.0163(15) 0.0164(14) 0.0199(17) 0.0019(13) -0.0007(13) -0.0009(12)
C34 0.0147(15) 0.0243(16) 0.0138(15) -0.0027(13) -0.0025(12) 0.0020(12)
C35 0.0153(17) 0.037(2) 0.0235(19) 0.0067(17) -0.0023(14) -0.0052(15)
C36 0.0211(18) 0.0270(19) 0.0200(18) 0.0051(15) -0.0009(14) -0.0004(15)
C37 0.029(2) 0.0209(17) 0.028(2) -0.0042(15) -0.0015(16) 0.0067(15)
C38 0.056(3) 0.0177(18) 0.042(3) -0.0024(18) 0.001(2) 0.0026(19)
C39 0.039(3) 0.033(2) 0.036(2) -0.0055(19) 0.009(2) 0.0148(19)
C40 0.0216(17) 0.0226(16) 0.0193(18) -0.0007(13) -0.0077(13) 0.0017(13)
C41 0.030(2) 0.032(2) 0.021(2) 0.0012(16) -0.0056(16) 0.0033(17)
C42 0.0203(18) 0.039(2) 0.031(2) -0.0026(17) -0.0089(15) 0.0025(16)
C43 0.035(2) 0.0099(14) 0.039(3) 0.0009(14) 0.0142(18) 0.0001(13)
C44 0.031(2) 0.0098(14) 0.034(2) 0.0001(14) 0.0103(16) 0.0035(14)
Au2 0.01462(5) 0.00859(4) 0.01667(5) -0.00081(4) -0.00206(5) 0.00021(4)
N3 0.0139(13) 0.0110(12) 0.0113(12) -0.0007(10) 0.0018(10) 0.0005(10)
N4 0.0151(13) 0.0104(11) 0.0128(13) -0.0001(10) 0.0006(10) 0.0000(10)
C45 0.0127(14) 0.0130(13) 0.0157(16) 0.0017(11) 0.0002(11) 0.0015(10)
C46 0.0169(16) 0.0164(15) 0.0217(17) 0.0004(13) -0.0010(13) 0.0041(12)
C47 0.0214(16) 0.0127(14) 0.0229(17) 0.0026(13) 0.0000(13) 0.0057(12)
C48 0.0199(15) 0.0104(13) 0.0169(17) 0.0013(11) 0.0031(11) 0.0017(11)
C49 0.0257(18) 0.0100(13) 0.0236(17) -0.0018(12) 0.0015(13) 0.0026(12)
C50 0.0275(18) 0.0087(13) 0.0229(17) -0.0043(12) 0.0022(14) -0.0034(12)
C51 0.0224(16) 0.0125(14) 0.0134(15) -0.0023(11) 0.0014(12) -0.0024(12)
C52 0.0267(18) 0.0130(14) 0.0187(16) -0.0027(12) -0.0019(13) -0.0063(13)
C53 0.0228(17) 0.0175(15) 0.0185(17) -0.0001(13) -0.0049(13) -0.0041(13)
C54 0.0169(15) 0.0152(14) 0.0121(15) 0.0008(11) 0.0001(11) -0.0026(12)
C55 0.0146(13) 0.0099(12) 0.0120(13) -0.0009(12) 0.0023(13) -0.0015(9)
C56 0.0173(15) 0.0100(13) 0.0108(14) 0.0007(10) 0.0024(11) -0.0002(11)
C57 0.0132(15) 0.0132(13) 0.0180(16) -0.0001(12) -0.0034(11) 0.0026(11)
C58 0.0141(15) 0.0165(15) 0.0183(17) 0.0023(12) -0.0018(12) 0.0033(12)
C59 0.0169(16) 0.0160(15) 0.0308(19) 0.0022(14) -0.0054(14) -0.0012(13)
C60 0.0217(18) 0.0161(15) 0.035(2) -0.0043(14) -0.0103(15) 0.0048(13)
C61 0.0215(17) 0.0252(17) 0.0203(17) -0.0065(14) -0.0075(14) 0.0073(14)
C62 0.0157(15) 0.0177(15) 0.0177(15) 0.0002(12) -0.0027(12) 0.0046(12)
C63 0.0194(16) 0.0196(15) 0.0236(19) 0.0021(13) 0.0059(13) 0.0019(13)
C64 0.030(2) 0.029(2) 0.023(2) 0.0045(16) 0.0034(16) 0.0039(16)
C65 0.0213(18) 0.037(2) 0.039(3) 0.0003(18) 0.0095(17) 0.0013(16)
C66 0.032(2) 0.0205(17) 0.035(2) -0.0109(16) -0.0080(17) 0.0015(15)
C67 0.037(2) 0.0224(18) 0.033(2) -0.0064(16) -0.0133(18) -0.0036(16)
C68 0.075(4) 0.0161(19) 0.057(3) -0.0030(19) -0.035(3) 0.002(2)
C69 0.0180(16) 0.0324(19) 0.0151(16) -0.0056(14) 0.0001(13) 0.0033(14)
C70 0.026(2) 0.040(2) 0.028(2) 0.0091(18) -0.0011(16) 0.0064(18)
C71 0.0194(19) 0.062(3) 0.028(2) 0.009(2) 0.0043(16) 0.0102(19)
C72 0.0136(14) 0.0136(14) 0.0140(15) 0.0005(11) -0.0020(11) -0.0022(11)
C73 0.0204(16) 0.0165(15) 0.0119(15) -0.0001(11) 0.0002(12) 0.0005(12)
C74 0.0243(18) 0.0156(15) 0.0147(15) 0.0042(12) 0.0025(13) 0.0005(13)
C75 0.0161(15) 0.0149(14) 0.0149(15) 0.0008(12) -0.0003(12) 0.0020(12)
C76 0.0166(15) 0.0177(15) 0.0166(16) 0.0010(12) 0.0032(12) 0.0023(12)
C77 0.0156(15) 0.0161(14) 0.0163(16) 0.0040(12) 0.0012(12) 0.0013(12)
C78 0.052(3) 0.0141(16) 0.022(2) -0.0004(13) 0.0147(17) 0.0051(16)
C79 0.037(2) 0.034(2) 0.046(3) -0.002(2) 0.023(2) 0.0020(18)
C80 0.105(5) 0.043(3) 0.017(2) 0.001(2) 0.006(2) 0.034(3)
C81 0.0238(17) 0.0154(15) 0.0173(16) 0.0017(12) 0.0018(13) 0.0047(13)
C82 0.056(3) 0.0200(17) 0.029(2) 0.0071(15) -0.0044(19) 0.0079(18)
C83 0.052(3) 0.0179(19) 0.066(4) -0.011(2) -0.026(3) 0.0047(19)
C84 0.0289(19) 0.0193(16) 0.0193(18) 0.0063(12) 0.0065(14) 0.0036(14)
C85 0.039(2) 0.041(2) 0.023(2) 0.0047(17) 0.0050(17) -0.0189(19)
C86 0.033(2) 0.043(2) 0.0189(19) 0.0124(17) 0.0007(16) -0.0052(19)
C87 0.0263(19) 0.0104(14) 0.036(2) -0.0027(14) -0.0099(16) 0.0000(13)
C88 0.0300(19) 0.0097(14) 0.039(3) 0.0004(14) -0.0106(16) 0.0007(13)
Sb1 0.02051(10) 0.02102(11) 0.02282(12) -0.00061(9) 0.00222(9) 0.00260(9)
F1 0.0355(14) 0.0523(17) 0.0287(13) -0.0138(12) -0.0055(11) 0.0083(12)
F2 0.063(2) 0.240(6) 0.061(3) -0.083(4) -0.042(2) 0.095(3)
F3 0.209(6) 0.066(3) 0.044(2) 0.0079(19) -0.007(3) -0.080(3)
F4 0.0322(19) 0.217(6) 0.119(4) -0.096(4) -0.023(2) 0.050(3)
F5 0.391(11) 0.050(2) 0.054(3) 0.003(2) 0.050(4) -0.088(4)
F6 0.0500(17) 0.0564(18) 0.0343(16) -0.0182(14) 0.0108(13) -0.0013(14)
Sb2 0.02045(11) 0.01570(10) 0.04591(15) 0.00773(10) 0.00402(12) 0.00160(9)
F7 0.0485(17) 0.0180(11) 0.0555(18) 0.0024(11) 0.0192(14) 0.0023(11)
F8 0.096(3) 0.0305(15) 0.054(2) 0.0116(13) -0.0430(19) -0.0117(16)
F9 0.0219(13) 0.0148(12) 0.246(5) 0.010(2) 0.016(3) 0.0011(11)
F10 0.133(3) 0.0315(15) 0.047(2) 0.0165(13) 0.049(2) 0.0273(18)
F11 0.0225(11) 0.0388(14) 0.0535(16) -0.0092(12) -0.0037(13) 0.0033(11)
F12 0.0383(15) 0.0204(11) 0.0557(18) 0.0015(11) -0.0093(13) 0.0008(10)
Cl1 0.0491(7) 0.0324(5) 0.0382(6) 0.0123(5) -0.0218(5) -0.0123(5)
Cl2 0.0286(5) 0.0570(7) 0.0426(6) 0.0134(5) 0.0032(4) -0.0106(5)
C89 0.026(2) 0.032(2) 0.036(2) 0.0058(18) 0.0060(17) 0.0026(17)
Cl3 0.0527(8) 0.0761(10) 0.0436(7) -0.0207(7) 0.0053(6) -0.0051(7)
Cl4 0.0876(12) 0.0563(9) 0.0876(13) 0.0228(10) 0.0298(12) -0.0133(8)
C90 0.053(3) 0.045(3) 0.032(2) 0.001(2) 0.014(2) -0.005(2)

loop_
_atom_type_symbol
_atom_type_description
_atom_type_scat_dispersion_real
_atom_type_scat_dispersion_imag
_atom_type_scat_source
C C 0.0033 0.0016 'International Tables Vol C Tables 4.2.6.8 and 6.1.1.4'
H H 0.0000 0.0000 'International Tables Vol C Tables 4.2.6.8 and 6.1.1.4'
Au Au -2.0133 8.8022 'International Tables Vol C Tables 4.2.6.8 and 6.1.1.4'
Cl Cl 0.1484 0.1585 'International Tables Vol C Tables 4.2.6.8 and 6.1.1.4'
F F 0.0171 0.0103 'International Tables Vol C Tables 4.2.6.8 and 6.1.1.4'
N N 0.0061 0.0033 'International Tables Vol C Tables 4.2.6.8 and 6.1.1.4'
Sb Sb -0.5866 1.5461 'International Tables Vol C Tables 4.2.6.8 and 6.1.1.4'

loop_
_geom_angle_atom_site_label_1
_geom_angle_atom_site_label_2
_geom_angle_atom_site_label_3
_geom_angle
_geom_angle_site_symmetry_1
_geom_angle_site_symmetry_3
_geom_angle_publ_flag
N1 Au1 N2 75.31(10) . . ?
C43 Au1 N1 123.84(13) . . ?
C43 Au1 N2 160.47(13) . . ?
C44 Au1 N1 162.74(13) . . ?
C44 Au1 N2 121.94(13) . . ?
C44 Au1 C43 38.99(15) . . ?
C1 N1 Au1 126.0(2) . . ?
C1 N1 C11 119.4(3) . . ?
C11 N1 Au1 114.6(2) . . ?
C10 N2 Au1 125.5(2) . . ?
C10 N2 C12 119.9(3) . . ?
C12 N2 Au1 114.5(2) . . ?
N1 C1 C2 121.2(3) . . ?
N1 C1 C13 117.5(3) . . ?
C2 C1 C13 121.3(3) . . ?
C1 C2 H2 120.0 . . ?
C3 C2 C1 119.9(3) . . ?
C3 C2 H2 120.0 . . ?
C2 C3 H3 120.2 . . ?
C2 C3 C4 119.6(3) . . ?
C4 C3 H3 120.2 . . ?
C3 C4 C5 123.6(3) . . ?
C3 C4 C11 117.1(3) . . ?
C11 C4 C5 119.3(3) . . ?
C4 C5 H5 119.6 . . ?
C6 C5 C4 120.8(3) . . ?
C6 C5 H5 119.6 . . ?
C5 C6 H6 119.3 . . ?
C5 C6 C7 121.3(3) . . ?
C7 C6 H6 119.3 . . ?
C8 C7 C6 123.7(3) . . ?
C8 C7 C12 117.2(3) . . ?
C12 C7 C6 119.1(3) . . ?
C7 C8 H8 120.2 . . ?
C9 C8 C7 119.6(3) . . ?
C9 C8 H8 120.2 . . ?
C8 C9 H9 119.8 . . ?
C8 C9 C10 120.5(3) . . ?
C10 C9 H9 119.8 . . ?
N2 C10 C9 120.4(3) . . ?
N2 C10 C28 117.8(3) . . ?
C9 C10 C28 121.6(3) . . ?
N1 C11 C4 122.6(3) . . ?
N1 C11 C12 117.8(3) . . ?
C4 C11 C12 119.6(3) . . ?
N2 C12 C7 122.4(3) . . ?
N2 C12 C11 117.7(3) . . ?
C7 C12 C11 119.9(3) . . ?
C14 C13 C1 121.1(3) . . ?
C14 C13 C18 120.7(3) . . ?
C18 C13 C1 118.2(3) . . ?
C13 C14 C15 118.9(3) . . ?
C13 C14 C19 121.1(3) . . ?
C15 C14 C19 120.0(3) . . ?
C14 C15 H15 119.3 . . ?
C16 C15 C14 121.4(3) . . ?
C16 C15 H15 119.3 . . ?
C15 C16 C22 121.1(3) . . ?
C17 C16 C15 118.4(3) . . ?
C17 C16 C22 120.5(3) . . ?
C16 C17 H17 119.0 . . ?
C16 C17 C18 121.9(3) . . ?
C18 C17 H17 119.0 . . ?
C13 C18 C25 121.6(3) . . ?
C17 C18 C13 118.6(3) . . ?
C17 C18 C25 119.8(3) . . ?
C14 C19 H19 107.6 . . ?
C14 C19 C20 111.8(4) . . ?
C14 C19 C21 110.2(3) . . ?
C20 C19 H19 107.6 . . ?
C20 C19 C21 111.9(4) . . ?
C21 C19 H19 107.6 . . ?
C19 C20 H20A 109.5 . . ?
C19 C20 H20B 109.5 . . ?
C19 C20 H20C 109.5 . . ?
H20A C20 H20B 109.5 . . ?
H20A C20 H20C 109.5 . . ?
H20B C20 H20C 109.5 . . ?
C19 C21 H21A 109.5 . . ?
C19 C21 H21B 109.5 . . ?
C19 C21 H21C 109.5 . . ?
H21A C21 H21B 109.5 . . ?
H21A C21 H21C 109.5 . . ?
H21B C21 H21C 109.5 . . ?
C16 C22 H22 107.3 . . ?
C16 C22 C23 111.8(3) . . ?
C23 C22 H22 107.3 . . ?
C24 C22 C16 111.5(3) . . ?
C24 C22 H22 107.3 . . ?
C24 C22 C23 111.5(4) . . ?
C22 C23 H23A 109.5 . . ?
C22 C23 H23B 109.5 . . ?
C22 C23 H23C 109.5 . . ?
H23A C23 H23B 109.5 . . ?
H23A C23 H23C 109.5 . . ?
H23B C23 H23C 109.5 . . ?
C22 C24 H24A 109.5 . . ?
C22 C24 H24B 109.5 . . ?
C22 C24 H24C 109.5 . . ?
H24A C24 H24B 109.5 . . ?
H24A C24 H24C 109.5 . . ?
H24B C24 H24C 109.5 . . ?
C18 C25 H25 107.6 . . ?
C18 C25 C26 110.6(3) . . ?
C18 C25 C27 112.3(3) . . ?
C26 C25 H25 107.6 . . ?
C27 C25 H25 107.6 . . ?
C27 C25 C26 111.0(4) . . ?
C25 C26 H26A 109.5 . . ?
C25 C26 H26B 109.5 . . ?
C25 C26 H26C 109.5 . . ?
H26A C26 H26B 109.5 . . ?
H26A C26 H26C 109.5 . . ?
H26B C26 H26C 109.5 . . ?
C25 C27 H27A 109.5 . . ?
C25 C27 H27B 109.5 . . ?
C25 C27 H27C 109.5 . . ?
H27A C27 H27B 109.5 . . ?
H27A C27 H27C 109.5 . . ?
H27B C27 H27C 109.5 . . ?
C29 C28 C10 117.9(3) . . ?
C29 C28 C33 121.1(3) . . ?
C33 C28 C10 120.9(3) . . ?
C28 C29 C34 122.3(3) . . ?
C30 C29 C28 118.4(3) . . ?
C30 C29 C34 119.3(3) . . ?
C29 C30 H30 118.9 . . ?
C31 C30 C29 122.3(3) . . ?
C31 C30 H30 118.9 . . ?
C30 C31 C32 118.2(3) . . ?
C30 C31 C37 119.9(3) . . ?
C32 C31 C37 121.8(3) . . ?
C31 C32 H32 119.0 . . ?
C33 C32 C31 121.9(3) . . ?
C33 C32 H32 119.0 . . ?
C28 C33 C40 120.4(3) . . ?
C32 C33 C28 118.1(3) . . ?
C32 C33 C40 121.5(3) . . ?
C29 C34 H34 107.8 . . ?
C29 C34 C35 111.3(3) . . ?
C29 C34 C36 111.2(3) . . ?
C35 C34 H34 107.8 . . ?
C35 C34 C36 110.7(3) . . ?
C36 C34 H34 107.8 . . ?
C34 C35 H35A 109.5 . . ?
C34 C35 H35B 109.5 . . ?
C34 C35 H35C 109.5 . . ?
H35A C35 H35B 109.5 . . ?
H35A C35 H35C 109.5 . . ?
H35B C35 H35C 109.5 . . ?
C34 C36 H36A 109.5 . . ?
C34 C36 H36B 109.5 . . ?
C34 C36 H36C 109.5 . . ?
H36A C36 H36B 109.5 . . ?
H36A C36 H36C 109.5 . . ?
H36B C36 H36C 109.5 . . ?
C31 C37 H37 107.2 . . ?
C31 C37 C38 110.9(4) . . ?
C31 C37 C39 111.2(3) . . ?
C38 C37 H37 107.2 . . ?
C38 C37 C39 112.8(4) . . ?
C39 C37 H37 107.2 . . ?
C37 C38 H38A 109.5 . . ?
C37 C38 H38B 109.5 . . ?
C37 C38 H38C 109.5 . . ?
H38A C38 H38B 109.5 . . ?
H38A C38 H38C 109.5 . . ?
H38B C38 H38C 109.5 . . ?
C37 C39 H39A 109.5 . . ?
C37 C39 H39B 109.5 . . ?
C37 C39 H39C 109.5 . . ?
H39A C39 H39B 109.5 . . ?
H39A C39 H39C 109.5 . . ?
H39B C39 H39C 109.5 . . ?
C33 C40 H40 107.4 . . ?
C33 C40 C41 112.2(3) . . ?
C33 C40 C42 112.6(3) . . ?
C41 C40 H40 107.4 . . ?
C41 C40 C42 109.6(3) . . ?
C42 C40 H40 107.4 . . ?
C40 C41 H41A 109.5 . . ?
C40 C41 H41B 109.5 . . ?
C40 C41 H41C 109.5 . . ?
H41A C41 H41B 109.5 . . ?
H41A C41 H41C 109.5 . . ?
H41B C41 H41C 109.5 . . ?
C40 C42 H42A 109.5 . . ?
C40 C42 H42B 109.5 . . ?
C40 C42 H42C 109.5 . . ?
H42A C42 H42B 109.5 . . ?
H42A C42 H42C 109.5 . . ?
H42B C42 H42C 109.5 . . ?
Au1 C43 H43A 116.6 . . ?
Au1 C43 H43B 116.6 . . ?
H43A C43 H43B 113.6 . . ?
C44 C43 Au1 70.0(2) . . ?
C44 C43 H43A 116.6 . . ?
C44 C43 H43B 116.6 . . ?
Au1 C44 H44A 116.5 . . ?
Au1 C44 H44B 116.5 . . ?
C43 C44 Au1 71.0(2) . . ?
C43 C44 H44A 116.5 . . ?
C43 C44 H44B 116.5 . . ?
H44A C44 H44B 113.5 . . ?
N3 Au2 N4 75.15(11) . . ?
C87 Au2 N3 121.99(13) . . ?
C87 Au2 N4 162.82(13) . . ?
C87 Au2 C88 38.66(15) . . ?
C88 Au2 N3 160.27(13) . . ?
C88 Au2 N4 124.16(13) . . ?
C45 N3 Au2 125.1(2) . . ?
C45 N3 C55 120.2(3) . . ?
C55 N3 Au2 114.6(2) . . ?
C54 N4 Au2 126.0(2) . . ?
C54 N4 C56 119.4(3) . . ?
C56 N4 Au2 114.6(2) . . ?
N3 C45 C46 120.6(3) . . ?
N3 C45 C57 118.3(3) . . ?
C46 C45 C57 121.0(3) . . ?
C45 C46 H46 119.8 . . ?
C47 C46 C45 120.4(3) . . ?
C47 C46 H46 119.8 . . ?
C46 C47 H47 120.3 . . ?
C46 C47 C48 119.4(3) . . ?
C48 C47 H47 120.3 . . ?
C47 C48 C49 123.6(3) . . ?
C55 C48 C47 117.3(3) . . ?
C55 C48 C49 119.1(3) . . ?
C48 C49 H49 119.3 . . ?
C50 C49 C48 121.3(3) . . ?
C50 C49 H49 119.3 . . ?
C49 C50 H50 119.7 . . ?
C49 C50 C51 120.6(3) . . ?
C51 C50 H50 119.7 . . ?
C52 C51 C50 123.6(3) . . ?
C56 C51 C50 119.3(3) . . ?
C56 C51 C52 117.0(3) . . ?
C51 C52 H52 120.3 . . ?
C53 C52 C51 119.4(3) . . ?
C53 C52 H52 120.3 . . ?
C52 C53 H53 119.8 . . ?
C52 C53 C54 120.3(3) . . ?
C54 C53 H53 119.8 . . ?
N4 C54 C53 120.8(3) . . ?
N4 C54 C72 117.2(3) . . ?
C53 C54 C72 122.0(3) . . ?
N3 C55 C48 122.1(3) . . ?
N3 C55 C56 118.1(3) . . ?
C48 C55 C56 119.8(3) . . ?
N4 C56 C51 122.9(3) . . ?
N4 C56 C55 117.4(3) . . ?
C51 C56 C55 119.7(3) . . ?
C58 C57 C45 120.9(3) . . ?
C58 C57 C62 120.7(3) . . ?
C62 C57 C45 118.4(3) . . ?
C57 C58 C63 120.5(3) . . ?
C59 C58 C57 118.4(3) . . ?
C59 C58 C63 121.1(3) . . ?
C58 C59 H59 119.3 . . ?
C60 C59 C58 121.5(4) . . ?
C60 C59 H59 119.3 . . ?
C59 C60 C66 121.2(4) . . ?
C61 C60 C59 118.9(3) . . ?
C61 C60 C66 119.8(4) . . ?
C60 C61 H61 119.0 . . ?
C60 C61 C62 122.1(4) . . ?
C62 C61 H61 119.0 . . ?
C57 C62 C69 122.3(3) . . ?
C61 C62 C57 118.4(3) . . ?
C61 C62 C69 119.3(3) . . ?
C58 C63 H63 107.4 . . ?
C58 C63 C65 112.1(3) . . ?
C64 C63 C58 111.9(3) . . ?
C64 C63 H63 107.4 . . ?
C64 C63 C65 110.4(3) . . ?
C65 C63 H63 107.4 . . ?
C63 C64 H64A 109.5 . . ?
C63 C64 H64B 109.5 . . ?
C63 C64 H64C 109.5 . . ?
H64A C64 H64B 109.5 . . ?
H64A C64 H64C 109.5 . . ?
H64B C64 H64C 109.5 . . ?
C63 C65 H65A 109.5 . . ?
C63 C65 H65B 109.5 . . ?
C63 C65 H65C 109.5 . . ?
H65A C65 H65B 109.5 . . ?
H65A C65 H65C 109.5 . . ?
H65B C65 H65C 109.5 . . ?
C60 C66 H66 106.5 . . ?
C67 C66 C60 109.5(3) . . ?
C67 C66 H66 106.5 . . ?
C68 C66 C60 113.3(4) . . ?
C68 C66 H66 106.5 . . ?
C68 C66 C67 114.1(4) . . ?
C66 C67 H67A 109.5 . . ?
C66 C67 H67B 109.5 . . ?
C66 C67 H67C 109.5 . . ?
H67A C67 H67B 109.5 . . ?
H67A C67 H67C 109.5 . . ?
H67B C67 H67C 109.5 . . ?
C66 C68 H68A 109.5 . . ?
C66 C68 H68B 109.5 . . ?
C66 C68 H68C 109.5 . . ?
H68A C68 H68B 109.5 . . ?
H68A C68 H68C 109.5 . . ?
H68B C68 H68C 109.5 . . ?
C62 C69 H69 107.7 . . ?
C62 C69 C70 111.8(3) . . ?
C62 C69 C71 111.3(3) . . ?
C70 C69 H69 107.7 . . ?
C70 C69 C71 110.3(3) . . ?
C71 C69 H69 107.7 . . ?
C69 C70 H70A 109.5 . . ?
C69 C70 H70B 109.5 . . ?
C69 C70 H70C 109.5 . . ?
H70A C70 H70B 109.5 . . ?
H70A C70 H70C 109.5 . . ?
H70B C70 H70C 109.5 . . ?
C69 C71 H71A 109.5 . . ?
C69 C71 H71B 109.5 . . ?
C69 C71 H71C 109.5 . . ?
H71A C71 H71B 109.5 . . ?
H71A C71 H71C 109.5 . . ?
H71B C71 H71C 109.5 . . ?
C73 C72 C54 119.6(3) . . ?
C73 C72 C77 121.3(3) . . ?
C77 C72 C54 119.0(3) . . ?
C72 C73 C74 117.9(3) . . ?
C72 C73 C78 121.2(3) . . ?
C74 C73 C78 120.7(3) . . ?
C73 C74 H74 119.0 . . ?
C75 C74 C73 122.0(3) . . ?
C75 C74 H74 119.0 . . ?
C74 C75 C81 122.0(3) . . ?
C76 C75 C74 118.5(3) . . ?
C76 C75 C81 119.5(3) . . ?
C75 C76 H76 119.1 . . ?
C75 C76 C77 121.8(3) . . ?
C77 C76 H76 119.1 . . ?
C72 C77 C84 121.6(3) . . ?
C76 C77 C72 118.4(3) . . ?
C76 C77 C84 120.0(3) . . ?
C73 C78 H78 107.5 . . ?
C73 C78 C79 109.6(4) . . ?
C79 C78 H78 107.5 . . ?
C80 C78 C73 113.7(4) . . ?
C80 C78 H78 107.5 . . ?
C80 C78 C79 110.7(4) . . ?
C78 C79 H79A 109.5 . . ?
C78 C79 H79B 109.5 . . ?
C78 C79 H79C 109.5 . . ?
H79A C79 H79B 109.5 . . ?
H79A C79 H79C 109.5 . . ?
H79B C79 H79C 109.5 . . ?
C78 C80 H80A 109.5 . . ?
C78 C80 H80B 109.5 . . ?
C78 C80 H80C 109.5 . . ?
H80A C80 H80B 109.5 . . ?
H80A C80 H80C 109.5 . . ?
H80B C80 H80C 109.5 . . ?
C75 C81 H81 107.6 . . ?
C75 C81 C83 110.2(3) . . ?
C82 C81 C75 113.6(3) . . ?
C82 C81 H81 107.6 . . ?
C82 C81 C83 110.2(4) . . ?
C83 C81 H81 107.6 . . ?
C81 C82 H82A 109.5 . . ?
C81 C82 H82B 109.5 . . ?
C81 C82 H82C 109.5 . . ?
H82A C82 H82B 109.5 . . ?
H82A C82 H82C 109.5 . . ?
H82B C82 H82C 109.5 . . ?
C81 C83 H83A 109.5 . . ?
C81 C83 H83B 109.5 . . ?
C81 C83 H83C 109.5 . . ?
H83A C83 H83B 109.5 . . ?
H83A C83 H83C 109.5 . . ?
H83B C83 H83C 109.5 . . ?
C77 C84 H84 107.9 . . ?
C77 C84 C85 109.6(3) . . ?
C85 C84 H84 107.9 . . ?
C86 C84 C77 111.8(3) . . ?
C86 C84 H84 107.9 . . ?
C86 C84 C85 111.4(3) . . ?
C84 C85 H85A 109.5 . . ?
C84 C85 H85B 109.5 . . ?
C84 C85 H85C 109.5 . . ?
H85A C85 H85B 109.5 . . ?
H85A C85 H85C 109.5 . . ?
H85B C85 H85C 109.5 . . ?
C84 C86 H86A 109.5 . . ?
C84 C86 H86B 109.5 . . ?
C84 C86 H86C 109.5 . . ?
H86A C86 H86B 109.5 . . ?
H86A C86 H86C 109.5 . . ?
H86B C86 H86C 109.5 . . ?
Au2 C87 H87A 116.5 . . ?
Au2 C87 H87B 116.5 . . ?
H87A C87 H87B 113.5 . . ?
C88 C87 Au2 71.2(2) . . ?
C88 C87 H87A 116.5 . . ?
C88 C87 H87B 116.5 . . ?
Au2 C88 H88A 116.6 . . ?
Au2 C88 H88B 116.6 . . ?
C87 C88 Au2 70.2(2) . . ?
C87 C88 H88A 116.6 . . ?
C87 C88 H88B 116.6 . . ?
H88A C88 H88B 113.6 . . ?
F2 Sb1 F1 90.60(15) . . ?
F2 Sb1 F3 86.2(3) . . ?
F2 Sb1 F6 87.84(15) . . ?
F3 Sb1 F1 88.75(16) . . ?
F3 Sb1 F6 90.94(16) . . ?
F4 Sb1 F1 90.13(16) . . ?
F4 Sb1 F2 174.7(3) . . ?
F4 Sb1 F3 88.5(3) . . ?
F4 Sb1 F6 91.41(17) . . ?
F5 Sb1 F1 90.11(18) . . ?
F5 Sb1 F2 92.1(4) . . ?
F5 Sb1 F3 177.9(3) . . ?
F5 Sb1 F4 93.2(4) . . ?
F5 Sb1 F6 90.15(18) . . ?
F6 Sb1 F1 178.42(12) . . ?
F8 Sb2 F7 89.96(14) . . ?
F8 Sb2 F9 89.7(2) . . ?
F8 Sb2 F10 179.48(17) . . ?
F8 Sb2 F11 90.65(17) . . ?
F8 Sb2 F12 90.26(13) . . ?
F9 Sb2 F7 88.89(16) . . ?
F9 Sb2 F12 89.17(15) . . ?
F10 Sb2 F7 89.58(14) . . ?
F10 Sb2 F9 90.0(2) . . ?
F10 Sb2 F12 90.19(14) . . ?
F11 Sb2 F7 91.42(13) . . ?
F11 Sb2 F9 179.50(18) . . ?
F11 Sb2 F10 89.62(18) . . ?
F11 Sb2 F12 90.52(12) . . ?
F12 Sb2 F7 178.04(11) . . ?
Cl1 C89 H89A 109.3 . . ?
Cl1 C89 H89B 109.3 . . ?
Cl2 C89 Cl1 111.5(2) . . ?
Cl2 C89 H89A 109.3 . . ?
Cl2 C89 H89B 109.3 . . ?
H89A C89 H89B 108.0 . . ?
Cl3 C90 H90A 109.2 . . ?
Cl3 C90 H90B 109.2 . . ?
Cl4 C90 Cl3 112.2(3) . . ?
Cl4 C90 H90A 109.2 . . ?
Cl4 C90 H90B 109.2 . . ?
H90A C90 H90B 107.9 . . ?

loop_
_geom_bond_atom_site_label_1
_geom_bond_atom_site_label_2
_geom_bond_distance
_geom_bond_site_symmetry_2
_geom_bond_publ_flag
Au1 N1 2.208(3) . ?
Au1 N2 2.214(3) . ?
Au1 C43 2.112(3) . ?
Au1 C44 2.099(4) . ?
N1 C1 1.330(4) . ?
N1 C11 1.363(4) . ?
N2 C10 1.336(4) . ?
N2 C12 1.360(4) . ?
C1 C2 1.410(5) . ?
C1 C13 1.492(4) . ?
C2 H2 0.9500 . ?
C2 C3 1.378(5) . ?
C3 H3 0.9500 . ?
C3 C4 1.405(5) . ?
C4 C5 1.437(4) . ?
C4 C11 1.409(4) . ?
C5 H5 0.9500 . ?
C5 C6 1.348(5) . ?
C6 H6 0.9500 . ?
C6 C7 1.435(5) . ?
C7 C8 1.404(5) . ?
C7 C12 1.405(4) . ?
C8 H8 0.9500 . ?
C8 C9 1.374(5) . ?
C9 H9 0.9500 . ?
C9 C10 1.404(4) . ?
C10 C28 1.489(4) . ?
C11 C12 1.433(4) . ?
C13 C14 1.397(5) . ?
C13 C18 1.406(5) . ?
C14 C15 1.400(4) . ?
C14 C19 1.523(5) . ?
C15 H15 0.9500 . ?
C15 C16 1.396(5) . ?
C16 C17 1.390(5) . ?
C16 C22 1.512(4) . ?
C17 H17 0.9500 . ?
C17 C18 1.394(4) . ?
C18 C25 1.524(5) . ?
C19 H19 1.0000 . ?
C19 C20 1.524(6) . ?
C19 C21 1.533(6) . ?
C20 H20A 0.9800 . ?
C20 H20B 0.9800 . ?
C20 H20C 0.9800 . ?
C21 H21A 0.9800 . ?
C21 H21B 0.9800 . ?
C21 H21C 0.9800 . ?
C22 H22 1.0000 . ?
C22 C23 1.521(6) . ?
C22 C24 1.511(6) . ?
C23 H23A 0.9800 . ?
C23 H23B 0.9800 . ?
C23 H23C 0.9800 . ?
C24 H24A 0.9800 . ?
C24 H24B 0.9800 . ?
C24 H24C 0.9800 . ?
C25 H25 1.0000 . ?
C25 C26 1.535(6) . ?
C25 C27 1.530(6) . ?
C26 H26A 0.9800 . ?
C26 H26B 0.9800 . ?
C26 H26C 0.9800 . ?
C27 H27A 0.9800 . ?
C27 H27B 0.9800 . ?
C27 H27C 0.9800 . ?
C28 C29 1.403(5) . ?
C28 C33 1.409(5) . ?
C29 C30 1.395(5) . ?
C29 C34 1.520(5) . ?
C30 H30 0.9500 . ?
C30 C31 1.381(5) . ?
C31 C32 1.404(5) . ?
C31 C37 1.523(5) . ?
C32 H32 0.9500 . ?
C32 C33 1.393(5) . ?
C33 C40 1.522(5) . ?
C34 H34 1.0000 . ?
C34 C35 1.536(5) . ?
C34 C36 1.537(5) . ?
C35 H35A 0.9800 . ?
C35 H35B 0.9800 . ?
C35 H35C 0.9800 . ?
C36 H36A 0.9800 . ?
C36 H36B 0.9800 . ?
C36 H36C 0.9800 . ?
C37 H37 1.0000 . ?
C37 C38 1.526(6) . ?
C37 C39 1.527(6) . ?
C38 H38A 0.9800 . ?
C38 H38B 0.9800 . ?
C38 H38C 0.9800 . ?
C39 H39A 0.9800 . ?
C39 H39B 0.9800 . ?
C39 H39C 0.9800 . ?
C40 H40 1.0000 . ?
C40 C41 1.527(6) . ?
C40 C42 1.537(5) . ?
C41 H41A 0.9800 . ?
C41 H41B 0.9800 . ?
C41 H41C 0.9800 . ?
C42 H42A 0.9800 . ?
C42 H42B 0.9800 . ?
C42 H42C 0.9800 . ?
C43 H43A 0.9900 . ?
C43 H43B 0.9900 . ?
C43 C44 1.405(5) . ?
C44 H44A 0.9900 . ?
C44 H44B 0.9900 . ?
Au2 N3 2.206(3) . ?
Au2 N4 2.216(3) . ?
Au2 C87 2.099(4) . ?
Au2 C88 2.112(3) . ?
N3 C45 1.329(4) . ?
N3 C55 1.362(4) . ?
N4 C54 1.334(4) . ?
N4 C56 1.364(4) . ?
C45 C46 1.405(4) . ?
C45 C57 1.484(4) . ?
C46 H46 0.9500 . ?
C46 C47 1.374(5) . ?
C47 H47 0.9500 . ?
C47 C48 1.411(5) . ?
C48 C49 1.430(5) . ?
C48 C55 1.405(4) . ?
C49 H49 0.9500 . ?
C49 C50 1.351(5) . ?
C50 H50 0.9500 . ?
C50 C51 1.434(5) . ?
C51 C52 1.408(5) . ?
C51 C56 1.407(4) . ?
C52 H52 0.9500 . ?
C52 C53 1.378(5) . ?
C53 H53 0.9500 . ?
C53 C54 1.411(5) . ?
C54 C72 1.493(5) . ?
C55 C56 1.428(5) . ?
C57 C58 1.407(5) . ?
C57 C62 1.410(5) . ?
C58 C59 1.402(5) . ?
C58 C63 1.528(5) . ?
C59 H59 0.9500 . ?
C59 C60 1.395(6) . ?
C60 C61 1.378(6) . ?
C60 C66 1.523(5) . ?
C61 H61 0.9500 . ?
C61 C62 1.395(5) . ?
C62 C69 1.516(5) . ?
C63 H63 1.0000 . ?
C63 C64 1.525(6) . ?
C63 C65 1.536(5) . ?
C64 H64A 0.9800 . ?
C64 H64B 0.9800 . ?
C64 H64C 0.9800 . ?
C65 H65A 0.9800 . ?
C65 H65B 0.9800 . ?
C65 H65C 0.9800 . ?
C66 H66 1.0000 . ?
C66 C67 1.510(6) . ?
C66 C68 1.490(6) . ?
C67 H67A 0.9800 . ?
C67 H67B 0.9800 . ?
C67 H67C 0.9800 . ?
C68 H68A 0.9800 . ?
C68 H68B 0.9800 . ?
C68 H68C 0.9800 . ?
C69 H69 1.0000 . ?
C69 C70 1.521(6) . ?
C69 C71 1.538(5) . ?
C70 H70A 0.9800 . ?
C70 H70B 0.9800 . ?
C70 H70C 0.9800 . ?
C71 H71A 0.9800 . ?
C71 H71B 0.9800 . ?
C71 H71C 0.9800 . ?
C72 C73 1.397(5) . ?
C72 C77 1.406(5) . ?
C73 C74 1.399(5) . ?
C73 C78 1.516(5) . ?
C74 H74 0.9500 . ?
C74 C75 1.390(5) . ?
C75 C76 1.388(5) . ?
C75 C81 1.525(5) . ?
C76 H76 0.9500 . ?
C76 C77 1.391(5) . ?
C77 C84 1.527(5) . ?
C78 H78 1.0000 . ?
C78 C79 1.565(7) . ?
C78 C80 1.513(6) . ?
C79 H79A 0.9800 . ?
C79 H79B 0.9800 . ?
C79 H79C 0.9800 . ?
C80 H80A 0.9800 . ?
C80 H80B 0.9800 . ?
C80 H80C 0.9800 . ?
C81 H81 1.0000 . ?
C81 C82 1.521(5) . ?
C81 C83 1.528(6) . ?
C82 H82A 0.9800 . ?
C82 H82B 0.9800 . ?
C82 H82C 0.9800 . ?
C83 H83A 0.9800 . ?
C83 H83B 0.9800 . ?
C83 H83C 0.9800 . ?
C84 H84 1.0000 . ?
C84 C85 1.542(6) . ?
C84 C86 1.519(6) . ?
C85 H85A 0.9800 . ?
C85 H85B 0.9800 . ?
C85 H85C 0.9800 . ?
C86 H86A 0.9800 . ?
C86 H86B 0.9800 . ?
C86 H86C 0.9800 . ?
C87 H87A 0.9900 . ?
C87 H87B 0.9900 . ?
C87 C88 1.394(5) . ?
C88 H88A 0.9900 . ?
C88 H88B 0.9900 . ?
Sb1 F1 1.876(3) . ?
Sb1 F2 1.837(3) . ?
Sb1 F3 1.858(4) . ?
Sb1 F4 1.827(3) . ?
Sb1 F5 1.797(4) . ?
Sb1 F6 1.873(3) . ?
Sb2 F7 1.878(3) . ?
Sb2 F8 1.858(3) . ?
Sb2 F9 1.872(3) . ?
Sb2 F10 1.869(3) . ?
Sb2 F11 1.860(2) . ?
Sb2 F12 1.878(3) . ?
Cl1 C89 1.769(5) . ?
Cl2 C89 1.745(4) . ?
C89 H89A 0.9900 . ?
C89 H89B 0.9900 . ?
Cl3 C90 1.754(5) . ?
Cl4 C90 1.751(5) . ?
C90 H90A 0.9900 . ?
C90 H90B 0.9900 . ?

loop_
_geom_torsion_atom_site_label_1
_geom_torsion_atom_site_label_2
_geom_torsion_atom_site_label_3
_geom_torsion_atom_site_label_4
_geom_torsion
_geom_torsion_site_symmetry_1
_geom_torsion_site_symmetry_2
_geom_torsion_site_symmetry_3
_geom_torsion_site_symmetry_4
_geom_torsion_publ_flag
Au1 N1 C1 C2 176.5(2) . . . . ?
Au1 N1 C1 C13 -5.6(4) . . . . ?
Au1 N1 C11 C4 -179.5(2) . . . . ?
Au1 N1 C11 C12 1.0(4) . . . . ?
Au1 N2 C10 C9 174.2(2) . . . . ?
Au1 N2 C10 C28 -9.6(4) . . . . ?
Au1 N2 C12 C7 -176.3(3) . . . . ?
Au1 N2 C12 C11 3.8(4) . . . . ?
N1 C1 C2 C3 3.2(5) . . . . ?
N1 C1 C13 C14 90.6(4) . . . . ?
N1 C1 C13 C18 -87.7(4) . . . . ?
N1 C11 C12 N2 -3.3(5) . . . . ?
N1 C11 C12 C7 176.8(3) . . . . ?
N2 C10 C28 C29 -80.4(4) . . . . ?
N2 C10 C28 C33 101.1(4) . . . . ?
C1 N1 C11 C4 -0.7(5) . . . . ?
C1 N1 C11 C12 179.8(3) . . . . ?
C1 C2 C3 C4 -1.3(5) . . . . ?
C1 C13 C14 C15 -175.8(3) . . . . ?
C1 C13 C14 C19 2.6(5) . . . . ?
C1 C13 C18 C17 174.6(3) . . . . ?
C1 C13 C18 C25 -3.9(5) . . . . ?
C2 C1 C13 C14 -91.5(4) . . . . ?
C2 C1 C13 C18 90.3(4) . . . . ?
C2 C3 C4 C5 177.9(3) . . . . ?
C2 C3 C4 C11 -1.4(5) . . . . ?
C3 C4 C5 C6 179.3(4) . . . . ?
C3 C4 C11 N1 2.5(5) . . . . ?
C3 C4 C11 C12 -178.0(3) . . . . ?
C4 C5 C6 C7 0.1(6) . . . . ?
C4 C11 C12 N2 177.2(3) . . . . ?
C4 C11 C12 C7 -2.7(5) . . . . ?
C5 C4 C11 N1 -176.8(3) . . . . ?
C5 C4 C11 C12 2.7(5) . . . . ?
C5 C6 C7 C8 179.9(3) . . . . ?
C5 C6 C7 C12 -0.1(5) . . . . ?
C6 C7 C8 C9 178.2(3) . . . . ?
C6 C7 C12 N2 -178.5(3) . . . . ?
C6 C7 C12 C11 1.4(5) . . . . ?
C7 C8 C9 C10 0.1(5) . . . . ?
C8 C7 C12 N2 1.5(5) . . . . ?
C8 C7 C12 C11 -178.7(3) . . . . ?
C8 C9 C10 N2 2.0(5) . . . . ?
C8 C9 C10 C28 -174.0(3) . . . . ?
C9 C10 C28 C29 95.8(4) . . . . ?
C9 C10 C28 C33 -82.8(4) . . . . ?
C10 N2 C12 C7 0.6(5) . . . . ?
C10 N2 C12 C11 -179.3(3) . . . . ?
C10 C28 C29 C30 -178.4(3) . . . . ?
C10 C28 C29 C34 0.2(5) . . . . ?
C10 C28 C33 C32 179.6(3) . . . . ?
C10 C28 C33 C40 0.2(5) . . . . ?
C11 N1 C1 C2 -2.2(5) . . . . ?
C11 N1 C1 C13 175.7(3) . . . . ?
C11 C4 C5 C6 -1.4(5) . . . . ?
C12 N2 C10 C9 -2.3(5) . . . . ?
C12 N2 C10 C28 173.9(3) . . . . ?
C12 C7 C8 C9 -1.7(5) . . . . ?
C13 C1 C2 C3 -174.6(3) . . . . ?
C13 C14 C15 C16 0.7(5) . . . . ?
C13 C14 C19 C20 117.3(4) . . . . ?
C13 C14 C19 C21 -117.5(4) . . . . ?
C13 C18 C25 C26 100.1(4) . . . . ?
C13 C18 C25 C27 -135.4(4) . . . . ?
C14 C13 C18 C17 -3.6(5) . . . . ?
C14 C13 C18 C25 177.8(3) . . . . ?
C14 C15 C16 C17 -2.5(5) . . . . ?
C14 C15 C16 C22 176.8(3) . . . . ?
C15 C14 C19 C20 -64.3(5) . . . . ?
C15 C14 C19 C21 60.9(4) . . . . ?
C15 C16 C17 C18 1.2(5) . . . . ?
C15 C16 C22 C23 59.0(5) . . . . ?
C15 C16 C22 C24 -66.5(5) . . . . ?
C16 C17 C18 C13 1.8(5) . . . . ?
C16 C17 C18 C25 -179.6(3) . . . . ?
C17 C16 C22 C23 -121.8(4) . . . . ?
C17 C16 C22 C24 112.7(4) . . . . ?
C17 C18 C25 C26 -78.4(4) . . . . ?
C17 C18 C25 C27 46.1(5) . . . . ?
C18 C13 C14 C15 2.4(5) . . . . ?
C18 C13 C14 C19 -179.2(3) . . . . ?
C19 C14 C15 C16 -177.7(3) . . . . ?
C22 C16 C17 C18 -178.1(3) . . . . ?
C28 C29 C30 C31 -0.4(5) . . . . ?
C28 C29 C34 C35 119.7(4) . . . . ?
C28 C29 C34 C36 -116.4(4) . . . . ?
C28 C33 C40 C41 -84.8(4) . . . . ?
C28 C33 C40 C42 151.0(3) . . . . ?
C29 C28 C33 C32 1.1(5) . . . . ?
C29 C28 C33 C40 -178.4(3) . . . . ?
C29 C30 C31 C32 -0.7(5) . . . . ?
C29 C30 C31 C37 177.4(3) . . . . ?
C30 C29 C34 C35 -61.8(4) . . . . ?
C30 C29 C34 C36 62.1(4) . . . . ?
C30 C31 C32 C33 2.1(5) . . . . ?
C30 C31 C37 C38 111.8(4) . . . . ?
C30 C31 C37 C39 -121.8(4) . . . . ?
C31 C32 C33 C28 -2.3(5) . . . . ?
C31 C32 C33 C40 177.2(3) . . . . ?
C32 C31 C37 C38 -70.1(5) . . . . ?
C32 C31 C37 C39 56.3(5) . . . . ?
C32 C33 C40 C41 95.8(4) . . . . ?
C32 C33 C40 C42 -28.5(5) . . . . ?
C33 C28 C29 C30 0.2(5) . . . . ?
C33 C28 C29 C34 178.7(3) . . . . ?
C34 C29 C30 C31 -179.0(3) . . . . ?
C37 C31 C32 C33 -176.0(4) . . . . ?
Au2 N3 C45 C46 175.8(2) . . . . ?
Au2 N3 C45 C57 -6.4(4) . . . . ?
Au2 N3 C55 C48 -175.8(2) . . . . ?
Au2 N3 C55 C56 4.3(4) . . . . ?
Au2 N4 C54 C53 -177.2(3) . . . . ?
Au2 N4 C54 C72 1.7(4) . . . . ?
Au2 N4 C56 C51 175.6(2) . . . . ?
Au2 N4 C56 C55 -2.5(4) . . . . ?
N3 C45 C46 C47 -0.1(5) . . . . ?
N3 C45 C57 C58 98.5(4) . . . . ?
N3 C45 C57 C62 -82.7(4) . . . . ?
N3 C55 C56 N4 -1.2(5) . . . . ?
N3 C55 C56 C51 -179.4(3) . . . . ?
N4 C54 C72 C73 -97.1(4) . . . . ?
N4 C54 C72 C77 79.2(4) . . . . ?
C45 N3 C55 C48 0.7(5) . . . . ?
C45 N3 C55 C56 -179.2(3) . . . . ?
C45 C46 C47 C48 0.2(5) . . . . ?
C45 C57 C58 C59 -179.9(3) . . . . ?
C45 C57 C58 C63 -1.0(5) . . . . ?
C45 C57 C62 C61 -178.9(3) . . . . ?
C45 C57 C62 C69 0.1(5) . . . . ?
C46 C45 C57 C58 -83.7(4) . . . . ?
C46 C45 C57 C62 95.1(4) . . . . ?
C46 C47 C48 C49 -178.5(3) . . . . ?
C46 C47 C48 C55 0.1(5) . . . . ?
C47 C48 C49 C50 179.8(4) . . . . ?
C47 C48 C55 N3 -0.6(5) . . . . ?
C47 C48 C55 C56 179.3(3) . . . . ?
C48 C49 C50 C51 0.8(6) . . . . ?
C48 C55 C56 N4 178.9(3) . . . . ?
C48 C55 C56 C51 0.7(5) . . . . ?
C49 C48 C55 N3 178.1(3) . . . . ?
C49 C48 C55 C56 -2.0(5) . . . . ?
C49 C50 C51 C52 179.3(4) . . . . ?
C49 C50 C51 C56 -2.1(5) . . . . ?
C50 C51 C52 C53 179.3(4) . . . . ?
C50 C51 C56 N4 -176.8(3) . . . . ?
C50 C51 C56 C55 1.3(5) . . . . ?
C51 C52 C53 C54 -2.4(6) . . . . ?
C52 C51 C56 N4 1.9(5) . . . . ?
C52 C51 C56 C55 180.0(3) . . . . ?
C52 C53 C54 N4 1.6(5) . . . . ?
C52 C53 C54 C72 -177.1(3) . . . . ?
C53 C54 C72 C73 81.7(4) . . . . ?
C53 C54 C72 C77 -102.0(4) . . . . ?
C54 N4 C56 C51 -2.6(5) . . . . ?
C54 N4 C56 C55 179.2(3) . . . . ?
C54 C72 C73 C74 172.4(3) . . . . ?
C54 C72 C73 C78 -3.0(5) . . . . ?
C54 C72 C77 C76 -173.2(3) . . . . ?
C54 C72 C77 C84 6.5(5) . . . . ?
C55 N3 C45 C46 -0.4(5) . . . . ?
C55 N3 C45 C57 177.5(3) . . . . ?
C55 C48 C49 C50 1.3(5) . . . . ?
C56 N4 C54 C53 0.8(5) . . . . ?
C56 N4 C54 C72 179.7(3) . . . . ?
C56 C51 C52 C53 0.7(5) . . . . ?
C57 C45 C46 C47 -177.8(3) . . . . ?
C57 C58 C59 C60 -2.0(5) . . . . ?
C57 C58 C63 C64 -89.0(4) . . . . ?
C57 C58 C63 C65 146.3(3) . . . . ?
C57 C62 C69 C70 -117.2(4) . . . . ?
C57 C62 C69 C71 118.9(4) . . . . ?
C58 C57 C62 C61 -0.1(5) . . . . ?
C58 C57 C62 C69 178.9(3) . . . . ?
C58 C59 C60 C61 1.3(5) . . . . ?
C58 C59 C60 C66 -174.5(4) . . . . ?
C59 C58 C63 C64 89.9(4) . . . . ?
C59 C58 C63 C65 -34.8(5) . . . . ?
C59 C60 C61 C62 0.1(5) . . . . ?
C59 C60 C66 C67 69.5(5) . . . . ?
C59 C60 C66 C68 -59.1(5) . . . . ?
C60 C61 C62 C57 -0.6(5) . . . . ?
C60 C61 C62 C69 -179.7(3) . . . . ?
C61 C60 C66 C67 -106.3(4) . . . . ?
C61 C60 C66 C68 125.1(5) . . . . ?
C61 C62 C69 C70 61.9(5) . . . . ?
C61 C62 C69 C71 -62.0(5) . . . . ?
C62 C57 C58 C59 1.4(5) . . . . ?
C62 C57 C58 C63 -179.7(3) . . . . ?
C63 C58 C59 C60 179.2(3) . . . . ?
C66 C60 C61 C62 175.9(3) . . . . ?
C72 C73 C74 C75 1.7(5) . . . . ?
C72 C73 C78 C79 92.1(4) . . . . ?
C72 C73 C78 C80 -143.4(4) . . . . ?
C72 C77 C84 C85 107.6(4) . . . . ?
C72 C77 C84 C86 -128.4(4) . . . . ?
C73 C72 C77 C76 3.0(5) . . . . ?
C73 C72 C77 C84 -177.2(3) . . . . ?
C73 C74 C75 C76 1.2(5) . . . . ?
C73 C74 C75 C81 -175.9(3) . . . . ?
C74 C73 C78 C79 -83.2(5) . . . . ?
C74 C73 C78 C80 41.3(6) . . . . ?
C74 C75 C76 C77 -2.2(5) . . . . ?
C74 C75 C81 C82 -37.7(5) . . . . ?
C74 C75 C81 C83 86.5(5) . . . . ?
C75 C76 C77 C72 0.1(5) . . . . ?
C75 C76 C77 C84 -179.7(3) . . . . ?
C76 C75 C81 C82 145.3(4) . . . . ?
C76 C75 C81 C83 -90.6(4) . . . . ?
C76 C77 C84 C85 -72.7(4) . . . . ?
C76 C77 C84 C86 51.4(5) . . . . ?
C77 C72 C73 C74 -3.9(5) . . . . ?
C77 C72 C73 C78 -179.3(4) . . . . ?
C78 C73 C74 C75 177.1(4) . . . . ?
C81 C75 C76 C77 175.0(3) . . . . ?

loop_
_twin_individual_id
_twin_individual_mass_fraction_refined
1 0.511(2)
2 0.489(2)
